data_2222386
loop_
_publ_author_name
'Yao, Rufu'
'Wang, Dong E.'

_publ_section_title
;<i>catena</i>-Poly[[diaquabis(thiocyanato-\k<i>N</i>)cobalt(II)]-\m-4,4'-bipyridine-\k^2^<i>N</i>:<i>N</i>']
 4,4'-bipyridine solvate]
;
_journal_coeditor_code KP2215
_journal_issue 7
_journal_name_full 'Acta Crystallographica Section E'
_journal_page_first m813
_journal_paper_doi 10.1107/S1600536809023265
_journal_volume 65
_journal_year 2009
_chemical_formula_iupac '[Co (N C S)2 (C10 H8 N2) (H2 O)2], C10 H8 N2'
_chemical_formula_moiety 'C12 H12 Co N4 O2 S2, C10 H8 N2'
_chemical_formula_sum 'C22 H20 Co N6 O2 S2'
_chemical_formula_weight 523.51
_chemical_name_systematic
;
<i>catena</i>-Poly[[diaquabis(thiocyanato-\k<i>N</i>)cobalt(II)]-\m-4,4'-
bipyridine-\k^2^<i>N</i>:<i>N</i>'] 4,4'-bipyridine solvate]
;
_space_group_IT_number 2
_symmetry_cell_setting triclinic
_symmetry_space_group_name_Hall '-P 1'
_symmetry_space_group_name_H-M 'P -1'
_atom_sites_solution_hydrogens geom
_atom_sites_solution_primary direct
_atom_sites_solution_secondary difmap
_audit_creation_method SHELXL-97
_cell_angle_alpha 107.770(2)
_cell_angle_beta 103.978(2)
_cell_angle_gamma 97.038(2)
_cell_formula_units_Z 1
_cell_length_a 7.4433(11)
_cell_length_b 9.0147(11)
_cell_length_c 10.1114(13)
_cell_measurement_temperature 293(2)
_cell_measurement_theta_max 26.00
_cell_measurement_theta_min 0.981
_cell_volume 612.66(14)
_computing_cell_refinement 'SAINT (Bruker, 2001)'
_computing_data_collection 'SMART (Bruker, 2001)'
_computing_data_reduction 'SAINT (Bruker, 2001)'
_computing_molecular_graphics 'SHELXTL (Sheldrick, 2008)'
_computing_publication_material 'SHELXTL (Sheldrick, 2008)'
_computing_structure_refinement 'SHELXL97 (Sheldrick, 2008)'
_computing_structure_solution 'SHELXS97 (Sheldrick, 2008)'
_diffrn_ambient_temperature 293(2)
_diffrn_measured_fraction_theta_full 0.981
_diffrn_measured_fraction_theta_max 0.981
_diffrn_measurement_device_type 'Bruker SMART CCD area-detector'
_diffrn_measurement_method '\f and \ws'
_diffrn_radiation_monochromator graphite
_diffrn_radiation_source 'fine-focus sealed tube'
_diffrn_radiation_type MoK\a
_diffrn_radiation_wavelength 0.71073
_diffrn_reflns_av_R_equivalents 0.0120
_diffrn_reflns_av_sigmaI/netI 0.0212
_diffrn_reflns_limit_h_max 4
_diffrn_reflns_limit_h_min -9
_diffrn_reflns_limit_k_max 11
_diffrn_reflns_limit_k_min -11
_diffrn_reflns_limit_l_max 12
_diffrn_reflns_limit_l_min -12
_diffrn_reflns_number 3522
_diffrn_reflns_theta_full 26.00
_diffrn_reflns_theta_max 26.00
_diffrn_reflns_theta_min 2.21
_exptl_absorpt_coefficient_mu 0.901
_exptl_absorpt_correction_T_max 0.835
_exptl_absorpt_correction_T_min 0.835
_exptl_absorpt_correction_type multi-scan
_exptl_absorpt_process_details '(SADABS; Sheldrick, 1997)'
_exptl_crystal_colour red
_exptl_crystal_density_diffrn 1.419
_exptl_crystal_density_method 'not measured'
_exptl_crystal_description block
_exptl_crystal_F_000 269
_exptl_crystal_size_max 0.20
_exptl_crystal_size_mid 0.20
_exptl_crystal_size_min 0.20
_refine_diff_density_max 0.770
_refine_diff_density_min -0.741
_refine_ls_extinction_method none
_refine_ls_goodness_of_fit_ref 1.039
_refine_ls_hydrogen_treatment mixed
_refine_ls_matrix_type full
_refine_ls_number_parameters 157
_refine_ls_number_reflns 2359
_refine_ls_number_restraints 3
_refine_ls_restrained_S_all 1.038
_refine_ls_R_factor_all 0.0451
_refine_ls_R_factor_gt 0.0423
_refine_ls_shift/su_max 0.000
_refine_ls_shift/su_mean 0.000
_refine_ls_structure_factor_coef Fsqd
_refine_ls_weighting_details 'calc w=1/[\s^2^(Fo^2^)+(0.0744P)^2^+0.3257P] where P=(Fo^2^+2Fc^2^)/3'
_refine_ls_weighting_scheme calc
_refine_ls_wR_factor_gt 0.1141
_refine_ls_wR_factor_ref 0.1177
_reflns_number_gt 2191
_reflns_number_total 2359
_reflns_threshold_expression I>2\s(I)
_cod_data_source_file kp2215.cif
_cod_data_source_block I
_cod_database_code 2222386
_cod_database_fobs_code 2222386

loop_
_symmetry_equiv_pos_as_xyz
'x, y, z'
'-x, -y, -z'

loop_
_atom_site_type_symbol
_atom_site_label
_atom_site_fract_x
_atom_site_fract_y
_atom_site_fract_z
_atom_site_U_iso_or_equiv
_atom_site_adp_type
_atom_site_calc_flag
_atom_site_refinement_flags
_atom_site_occupancy
_atom_site_disorder_assembly
_atom_site_disorder_group
Co Co1 0.5000 0.5000 0.5000 0.03359(17) Uani d S 1 . .
S S1 0.93240(12) 0.61882(16) 0.23801(12) 0.0837(4) Uani d . 1 . .
O O1 0.3666(3) 0.6731(2) 0.4436(2) 0.0453(4) Uani d D 1 . .
H H1B 0.251(3) 0.659(4) 0.418(4) 0.068 Uiso d D 1 . .
H H1C 0.403(4) 0.719(4) 0.394(3) 0.068 Uiso d D 1 . .
N N2 0.6824(3) 0.5256(3) 0.3768(2) 0.0467(5) Uani d . 1 . .
N N5 0.2992(3) 0.3143(2) 0.3142(2) 0.0365(4) Uani d . 1 . .
C C1 0.2050(4) 0.1832(3) 0.3238(3) 0.0439(6) Uani d . 1 . .
H H1A 0.2201 0.1757 0.4154 0.053 Uiso calc R 1 . .
C C2 0.0868(4) 0.0590(3) 0.2048(3) 0.0433(6) Uani d . 1 . .
H H2A 0.0247 -0.0295 0.2172 0.052 Uiso calc R 1 . .
C C3 0.0605(3) 0.0664(3) 0.0661(2) 0.0326(5) Uani d . 1 . .
C C4 0.1567(4) 0.2036(3) 0.0576(2) 0.0390(5) Uani d . 1 . .
H H4 0.1423 0.2157 -0.0322 0.047 Uiso calc R 1 . .
C C5 0.2730(4) 0.3217(3) 0.1814(2) 0.0398(5) Uani d . 1 . .
H H5 0.3369 0.4115 0.1721 0.048 Uiso calc R 1 . .
C C21 0.7868(4) 0.5654(3) 0.3206(3) 0.0439(6) Uani d . 1 . .
N N7 0.4547(4) 0.8112(3) 0.2551(3) 0.0652(7) Uani d . 1 . .
C C11 0.5596(5) 0.9552(4) 0.2955(4) 0.0664(8) Uani d . 1 . .
H H11 0.6222 1.0072 0.3939 0.080 Uiso calc R 1 . .
C C12 0.5829(5) 1.0347(4) 0.2006(3) 0.0579(7) Uani d . 1 . .
H H12 0.6588 1.1365 0.2356 0.070 Uiso calc R 1 . .
C C13 0.4917(4) 0.9604(3) 0.0537(3) 0.0458(6) Uani d . 1 . .
C C14 0.3805(5) 0.8079(4) 0.0096(4) 0.0590(7) Uani d . 1 . .
H H14 0.3170 0.7522 -0.0881 0.071 Uiso calc R 1 . .
C C15 0.3664(6) 0.7408(4) 0.1137(4) 0.0695(9) Uani d . 1 . .
H H15 0.2901 0.6397 0.0828 0.083 Uiso calc R 1 . .

loop_
_atom_site_aniso_label
_atom_site_aniso_U_11
_atom_site_aniso_U_22
_atom_site_aniso_U_33
_atom_site_aniso_U_12
_atom_site_aniso_U_13
_atom_site_aniso_U_23
Co1 0.0348(3) 0.0325(3) 0.0224(2) -0.00978(17) 0.00294(17) 0.00493(17)
S1 0.0513(5) 0.1408(10) 0.0912(7) 0.0135(5) 0.0309(5) 0.0798(7)
O1 0.0453(10) 0.0441(10) 0.0408(10) -0.0031(8) 0.0058(8) 0.0172(8)
N2 0.0450(12) 0.0515(12) 0.0351(11) -0.0079(10) 0.0114(10) 0.0105(9)
N5 0.0366(10) 0.0335(10) 0.0271(9) -0.0071(8) 0.0014(8) 0.0052(8)
C1 0.0494(14) 0.0412(13) 0.0265(11) -0.0144(11) 0.0032(10) 0.0067(10)
C2 0.0469(14) 0.0385(12) 0.0303(11) -0.0154(10) 0.0048(10) 0.0067(10)
C3 0.0293(10) 0.0321(11) 0.0271(10) -0.0005(9) 0.0022(9) 0.0048(9)
C4 0.0471(13) 0.0326(11) 0.0266(10) -0.0036(10) -0.0002(10) 0.0087(9)
C5 0.0451(13) 0.0311(11) 0.0318(11) -0.0072(10) 0.0011(10) 0.0087(9)
C21 0.0379(13) 0.0521(15) 0.0370(12) -0.0010(11) 0.0043(10) 0.0180(11)
N7 0.0780(18) 0.0692(17) 0.0740(18) 0.0243(15) 0.0358(15) 0.0466(15)
C11 0.078(2) 0.072(2) 0.0585(19) 0.0154(18) 0.0229(17) 0.0335(17)
C12 0.0635(18) 0.0549(17) 0.0609(18) 0.0066(14) 0.0204(15) 0.0285(14)
C13 0.0490(14) 0.0465(14) 0.0560(15) 0.0158(11) 0.0268(12) 0.0266(13)
C14 0.073(2) 0.0491(16) 0.0597(18) 0.0059(14) 0.0237(16) 0.0255(14)
C15 0.085(2) 0.0537(18) 0.082(2) 0.0077(17) 0.033(2) 0.0361(17)

loop_
_atom_type_symbol
_atom_type_description
_atom_type_scat_dispersion_real
_atom_type_scat_dispersion_imag
_atom_type_scat_source
C C 0.0033 0.0016 'International Tables Vol C Tables 4.2.6.8 and 6.1.1.4'
H H 0.0000 0.0000 'International Tables Vol C Tables 4.2.6.8 and 6.1.1.4'
Co Co 0.3494 0.9721 'International Tables Vol C Tables 4.2.6.8 and 6.1.1.4'
N N 0.0061 0.0033 'International Tables Vol C Tables 4.2.6.8 and 6.1.1.4'
O O 0.0106 0.0060 'International Tables Vol C Tables 4.2.6.8 and 6.1.1.4'
S S 0.1246 0.1234 'International Tables Vol C Tables 4.2.6.8 and 6.1.1.4'

loop_
_geom_angle_atom_site_label_1
_geom_angle_atom_site_label_2
_geom_angle_atom_site_label_3
_geom_angle_site_symmetry_1
_geom_angle_site_symmetry_3
_geom_angle
_geom_angle_publ_flag
N2 Co1 N2 2_666 . 180.0 ?
N2 Co1 O1 2_666 . 90.16(9) ?
N2 Co1 O1 . . 89.84(9) ?
N2 Co1 O1 2_666 2_666 89.84(9) ?
N2 Co1 O1 . 2_666 90.16(9) ?
O1 Co1 O1 . 2_666 180.0 ?
N2 Co1 N5 2_666 . 88.84(8) ?
N2 Co1 N5 . . 91.16(8) ?
O1 Co1 N5 . . 90.36(7) ?
O1 Co1 N5 2_666 . 89.64(7) ?
N2 Co1 N5 2_666 2_666 91.16(8) ?
N2 Co1 N5 . 2_666 88.84(8) ?
O1 Co1 N5 . 2_666 89.64(7) ?
O1 Co1 N5 2_666 2_666 90.36(7) ?
N5 Co1 N5 . 2_666 180.0 ?
Co1 O1 H1B . . 121(2) ?
Co1 O1 H1C . . 121(2) ?
H1B O1 H1C . . 106(3) ?
C21 N2 Co1 . . 169.0(2) ?
C5 N5 C1 . . 116.7(2) ?
C5 N5 Co1 . . 120.28(15) ?
C1 N5 Co1 . . 122.85(15) ?
N5 C1 C2 . . 123.3(2) ?
N5 C1 H1A . . 118.3 ?
C2 C1 H1A . . 118.3 ?
C1 C2 C3 . . 119.9(2) ?
C1 C2 H2A . . 120.1 ?
C3 C2 H2A . . 120.1 ?
C4 C3 C2 . . 116.3(2) ?
C4 C3 C3 . 2 121.7(2) ?
C2 C3 C3 . 2 122.0(3) ?
C5 C4 C3 . . 120.3(2) ?
C5 C4 H4 . . 119.9 ?
C3 C4 H4 . . 119.9 ?
N5 C5 C4 . . 123.5(2) ?
N5 C5 H5 . . 118.3 ?
C4 C5 H5 . . 118.3 ?
N2 C21 S1 . . 178.8(3) ?
C11 N7 C15 . . 116.2(3) ?
N7 C11 C12 . . 124.3(3) ?
N7 C11 H11 . . 117.8 ?
C12 C11 H11 . . 117.8 ?
C13 C12 C11 . . 119.1(3) ?
C13 C12 H12 . . 120.4 ?
C11 C12 H12 . . 120.4 ?
C12 C13 C14 . . 117.1(3) ?
C12 C13 C13 . 2_675 121.9(3) ?
C14 C13 C13 . 2_675 121.0(3) ?
C15 C14 C13 . . 118.8(3) ?
C15 C14 H14 . . 120.6 ?
C13 C14 H14 . . 120.6 ?
N7 C15 C14 . . 124.4(3) ?
N7 C15 H15 . . 117.8 ?
C14 C15 H15 . . 117.8 ?

loop_
_geom_bond_atom_site_label_1
_geom_bond_atom_site_label_2
_geom_bond_site_symmetry_2
_geom_bond_distance
_geom_bond_publ_flag
Co1 N2 2_666 2.089(2) y
Co1 N2 . 2.089(2) y
Co1 O1 . 2.0964(19) y
Co1 O1 2_666 2.0964(19) y
Co1 N5 . 2.1625(18) y
Co1 N5 2_666 2.1625(18) y
S1 C21 . 1.630(3) ?
O1 H1B . 0.817(18) ?
O1 H1C . 0.813(17) ?
N2 C21 . 1.151(3) ?
N5 C5 . 1.333(3) ?
N5 C1 . 1.341(3) ?
C1 C2 . 1.378(3) ?
C1 H1A . 0.9300 ?
C2 C3 . 1.393(3) ?
C2 H2A . 0.9300 ?
C3 C4 . 1.388(3) ?
C3 C3 2 1.486(4) ?
C4 C5 . 1.374(3) ?
C4 H4 . 0.9300 ?
C5 H5 . 0.9300 ?
N7 C11 . 1.318(5) ?
N7 C15 . 1.330(5) ?
C11 C12 . 1.390(4) ?
C11 H11 . 0.9300 ?
C12 C13 . 1.382(4) ?
C12 H12 . 0.9300 ?
C13 C14 . 1.394(4) ?
C13 C13 2_675 1.490(5) ?
C14 C15 . 1.382(4) ?
C14 H14 . 0.9300 ?
C15 H15 . 0.9300 ?

loop_
_geom_hbond_atom_site_label_D
_geom_hbond_atom_site_label_H
_geom_hbond_atom_site_label_A
_geom_hbond_site_symmetry_A
_geom_hbond_distance_DH
_geom_hbond_distance_HA
_geom_hbond_distance_DA
_geom_hbond_angle_DHA
_geom_hbond_publ_flag
O1 H1C N7 . 0.82(3) 1.92(3) 2.732(3) 171(3) y
O1 H1B S1 1_455 0.82(3) 2.52(3) 3.279(2) 154(3) y
